data_2237638
loop_
_publ_author_name
'Sohail, Muhammad'
'Yao-Feng, Wang'
'Qi, Wang'
'Chen, Fu-Xue'

_publ_section_title
;
 7-Iodo-3,3-diphenyloctahydrobenzofuran
;
_journal_coeditor_code HG5298
_journal_issue 4
_journal_name_full 'Acta Crystallographica Section E'
_journal_page_first o585
_journal_paper_doi 10.1107/S1600536813007563
_journal_volume 69
_journal_year 2013
_chemical_formula_iupac 'C20 H21 I O'
_chemical_formula_moiety 'C20 H21 I O'
_chemical_formula_sum 'C20 H21 I O'
_chemical_formula_weight 404.27
_chemical_name_systematic
;
7-Iodo-3,3-diphenyloctahydrobenzofuran
;
_space_group_IT_number 2
_symmetry_cell_setting triclinic
_symmetry_space_group_name_Hall '-P 1'
_symmetry_space_group_name_H-M 'P -1'
_atom_sites_solution_hydrogens geom
_atom_sites_solution_primary direct
_atom_sites_solution_secondary difmap
_audit_creation_method SHELXL-97
_cell_angle_alpha 73.306(8)
_cell_angle_beta 71.646(8)
_cell_angle_gamma 64.945(7)
_cell_formula_units_Z 4
_cell_length_a 11.4082(18)
_cell_length_b 12.523(2)
_cell_length_c 14.007(3)
_cell_measurement_reflns_used 5864
_cell_measurement_temperature 153(2)
_cell_measurement_theta_max 30.030
_cell_measurement_theta_min 2.172
_cell_volume 1692.8(5)
_computing_cell_refinement 'CrystalClear (Rigaku, 2008)'
_computing_data_collection 'CrystalClear (Rigaku, 2008)'
_computing_data_reduction 'CrystalClear (Rigaku, 2008)'
_computing_molecular_graphics 'SHELXTL (Sheldrick, 2008)'
_computing_publication_material 'SHELXTL (Sheldrick, 2008)'
_computing_structure_refinement 'SHELXL97 (Sheldrick, 2008)'
_computing_structure_solution 'SHELXS97 (Sheldrick, 2008)'
_diffrn_ambient_temperature 153(2)
_diffrn_detector_area_resol_mean 28.5714
_diffrn_measured_fraction_theta_full 0.973
_diffrn_measured_fraction_theta_max 0.973
_diffrn_measurement_device_type 'Rigaku AFC10/Saturn724+'
_diffrn_measurement_method 'phi and omega scans'
_diffrn_radiation_monochromator graphite
_diffrn_radiation_source 'Rotating Anode'
_diffrn_radiation_type MoK\a
_diffrn_radiation_wavelength 0.71073
_diffrn_reflns_av_R_equivalents 0.0340
_diffrn_reflns_av_sigmaI/netI 0.0516
_diffrn_reflns_limit_h_max 13
_diffrn_reflns_limit_h_min -16
_diffrn_reflns_limit_k_max 16
_diffrn_reflns_limit_k_min -17
_diffrn_reflns_limit_l_max 19
_diffrn_reflns_limit_l_min -19
_diffrn_reflns_number 19455
_diffrn_reflns_theta_full 30.02
_diffrn_reflns_theta_max 30.02
_diffrn_reflns_theta_min 2.17
_diffrn_standards_decay_% 0
_diffrn_standards_interval_count 0
_diffrn_standards_interval_time 0
_diffrn_standards_number 0
_exptl_absorpt_coefficient_mu 1.892
_exptl_absorpt_correction_T_max 0.8334
_exptl_absorpt_correction_T_min 0.5715
_exptl_absorpt_correction_type multi-scan
_exptl_absorpt_process_details '(CrystalClear; Rigaku, 2008)'
_exptl_crystal_colour colourless
_exptl_crystal_density_diffrn 1.586
_exptl_crystal_density_method 'not measured'
_exptl_crystal_description block
_exptl_crystal_F_000 808
_exptl_crystal_size_max 0.33
_exptl_crystal_size_mid 0.27
_exptl_crystal_size_min 0.10
_refine_diff_density_max 1.050
_refine_diff_density_min -0.749
_refine_ls_extinction_method none
_refine_ls_goodness_of_fit_ref 1.002
_refine_ls_hydrogen_treatment constr
_refine_ls_matrix_type full
_refine_ls_number_parameters 397
_refine_ls_number_reflns 9610
_refine_ls_number_restraints 0
_refine_ls_restrained_S_all 1.002
_refine_ls_R_factor_all 0.0567
_refine_ls_R_factor_gt 0.0389
_refine_ls_shift/su_max 0.002
_refine_ls_shift/su_mean 0.000
_refine_ls_structure_factor_coef Fsqd
_refine_ls_weighting_details 'calc w=1/[\s^2^(Fo^2^)+(0.0318P)^2^+1.0600P] where P=(Fo^2^+2Fc^2^)/3'
_refine_ls_weighting_scheme calc
_refine_ls_wR_factor_gt 0.0816
_refine_ls_wR_factor_ref 0.0906
_reflns_number_gt 7599
_reflns_number_total 9610
_reflns_threshold_expression I>2sigma(I)
_cod_data_source_file hg5298.cif
_cod_data_source_block I
_cod_database_code 2237638
_cod_database_fobs_code 2237638

loop_
_symmetry_equiv_pos_as_xyz
'x, y, z'
'-x, -y, -z'

loop_
_atom_site_type_symbol
_atom_site_label
_atom_site_fract_x
_atom_site_fract_y
_atom_site_fract_z
_atom_site_U_iso_or_equiv
_atom_site_adp_type
_atom_site_calc_flag
_atom_site_refinement_flags
_atom_site_occupancy
_atom_site_symmetry_multiplicity
I I1 0.65947(2) 0.703016(18) 0.295052(16) 0.03449(6) Uani d . 1 1
O O1 0.53230(19) 0.40425(16) 0.40367(15) 0.0228(4) Uani d . 1 1
C C1 0.5264(2) 0.5248(2) 0.3578(2) 0.0184(5) Uani d . 1 1
H H1 0.4776 0.5777 0.4103 0.022 Uiso calc R 1 1
C C2 0.6681(3) 0.5206(2) 0.3193(2) 0.0216(5) Uani d . 1 1
H H2 0.7177 0.4710 0.3743 0.026 Uiso calc R 1 1
C C3 0.7423(3) 0.4681(3) 0.2228(2) 0.0278(6) Uani d . 1 1
H H3A 0.7611 0.3809 0.2388 0.033 Uiso calc R 1 1
H H3B 0.8283 0.4796 0.1973 0.033 Uiso calc R 1 1
C C4 0.6631(3) 0.5265(3) 0.1397(2) 0.0285(6) Uani d . 1 1
H H4A 0.7133 0.4889 0.0784 0.034 Uiso calc R 1 1
H H4B 0.6493 0.6127 0.1201 0.034 Uiso calc R 1 1
C C5 0.5288(3) 0.5116(3) 0.1782(2) 0.0228(5) Uani d . 1 1
H H5A 0.5438 0.4253 0.1913 0.027 Uiso calc R 1 1
H H5B 0.4778 0.5523 0.1240 0.027 Uiso calc R 1 1
C C6 0.4460(2) 0.5624(2) 0.27622(19) 0.0176(5) Uani d . 1 1
H H6 0.4037 0.6517 0.2601 0.021 Uiso calc R 1 1
C C7 0.3390(2) 0.5062(2) 0.33450(19) 0.0176(5) Uani d . 1 1
C C8 0.4302(3) 0.3834(2) 0.3831(2) 0.0212(5) Uani d . 1 1
H H8A 0.3792 0.3500 0.4472 0.025 Uiso calc R 1 1
H H8B 0.4686 0.3260 0.3355 0.025 Uiso calc R 1 1
C C9 0.2348(2) 0.5739(2) 0.4198(2) 0.0196(5) Uani d . 1 1
C C10 0.1516(3) 0.5193(3) 0.4926(2) 0.0241(6) Uani d . 1 1
H H10 0.1619 0.4411 0.4891 0.029 Uiso calc R 1 1
C C11 0.0547(3) 0.5757(3) 0.5698(2) 0.0304(7) Uani d . 1 1
H H11 0.0001 0.5360 0.6187 0.036 Uiso calc R 1 1
C C12 0.0376(3) 0.6890(3) 0.5754(2) 0.0314(7) Uani d . 1 1
H H12 -0.0294 0.7283 0.6279 0.038 Uiso calc R 1 1
C C13 0.1182(3) 0.7460(3) 0.5043(2) 0.0302(7) Uani d . 1 1
H H13 0.1067 0.8244 0.5082 0.036 Uiso calc R 1 1
C C14 0.2156(3) 0.6888(3) 0.4276(2) 0.0241(6) Uani d . 1 1
H H14 0.2704 0.7288 0.3794 0.029 Uiso calc R 1 1
C C15 0.2651(2) 0.4991(2) 0.2641(2) 0.0195(5) Uani d . 1 1
C C16 0.2684(3) 0.3913(3) 0.2510(2) 0.0250(6) Uani d . 1 1
H H16 0.3194 0.3175 0.2864 0.030 Uiso calc R 1 1
C C17 0.1972(3) 0.3913(3) 0.1862(2) 0.0300(7) Uani d . 1 1
H H17 0.2004 0.3174 0.1777 0.036 Uiso calc R 1 1
C C18 0.1223(3) 0.4975(3) 0.1342(2) 0.0296(6) Uani d . 1 1
H H18 0.0736 0.4969 0.0905 0.036 Uiso calc R 1 1
C C19 0.1185(3) 0.6049(3) 0.1461(2) 0.0311(7) Uani d . 1 1
H H19 0.0671 0.6783 0.1104 0.037 Uiso calc R 1 1
C C20 0.1893(3) 0.6057(3) 0.2100(2) 0.0260(6) Uani d . 1 1
H H20 0.1863 0.6800 0.2172 0.031 Uiso calc R 1 1
I I1' 1.19069(2) 1.181469(19) 0.013330(16) 0.03506(7) Uani d . 1 1
O O1' 1.02918(19) 0.90326(17) 0.12779(15) 0.0251(4) Uani d . 1 1
C C1' 1.0347(3) 1.0201(2) 0.1134(2) 0.0203(5) Uani d . 1 1
H H1' 0.9883 1.0756 0.0581 0.024 Uiso calc R 1 1
C C2' 1.1807(3) 1.0044(3) 0.0810(2) 0.0245(6) Uani d . 1 1
H H2' 1.2252 0.9533 0.0270 0.029 Uiso calc R 1 1
C C3' 1.2537(3) 0.9465(3) 0.1671(2) 0.0305(7) Uani d . 1 1
H H3'1 1.3435 0.9502 0.1426 0.037 Uiso calc R 1 1
H H3'2 1.2639 0.8610 0.1875 0.037 Uiso calc R 1 1
C C4' 1.1806(3) 1.0078(3) 0.2598(2) 0.0301(6) Uani d . 1 1
H H4'1 1.1757 1.0918 0.2411 0.036 Uiso calc R 1 1
H H4'2 1.2300 0.9663 0.3150 0.036 Uiso calc R 1 1
C C5' 1.0407(3) 1.0052(3) 0.2979(2) 0.0256(6) Uani d . 1 1
H H5'1 0.9939 1.0483 0.3563 0.031 Uiso calc R 1 1
H H5'2 1.0471 0.9210 0.3230 0.031 Uiso calc R 1 1
C C6' 0.9582(3) 1.0620(2) 0.21581(19) 0.0187(5) Uani d . 1 1
H H6' 0.9238 1.1514 0.2063 0.022 Uiso calc R 1 1
C C7' 0.8417(3) 1.0166(2) 0.2427(2) 0.0187(5) Uani d . 1 1
C C8' 0.9195(3) 0.8919(2) 0.2105(2) 0.0229(6) Uani d . 1 1
H H8'1 0.9521 0.8306 0.2686 0.027 Uiso calc R 1 1
H H8'2 0.8617 0.8680 0.1878 0.027 Uiso calc R 1 1
C C9' 0.7693(3) 1.0112(2) 0.3550(2) 0.0195(5) Uani d . 1 1
C C10' 0.7127(3) 1.1150(2) 0.3963(2) 0.0238(6) Uani d . 1 1
H H10' 0.7222 1.1868 0.3546 0.029 Uiso calc R 1 1
C C11' 0.6425(3) 1.1161(3) 0.4972(2) 0.0273(6) Uani d . 1 1
H H11' 0.6047 1.1879 0.5242 0.033 Uiso calc R 1 1
C C12' 0.6277(3) 1.0117(3) 0.5583(2) 0.0322(7) Uani d . 1 1
H H12' 0.5803 1.0116 0.6276 0.039 Uiso calc R 1 1
C C13' 0.6820(3) 0.9087(3) 0.5183(2) 0.0368(7) Uani d . 1 1
H H13' 0.6707 0.8376 0.5600 0.044 Uiso calc R 1 1
C C14' 0.7535(3) 0.9072(3) 0.4174(2) 0.0295(6) Uani d . 1 1
H H14' 0.7916 0.8349 0.3911 0.035 Uiso calc R 1 1
C C15' 0.7364(3) 1.0920(2) 0.1781(2) 0.0198(5) Uani d . 1 1
C C16' 0.6360(3) 1.0507(3) 0.1877(2) 0.0271(6) Uani d . 1 1
H H16' 0.6351 0.9781 0.2331 0.032 Uiso calc R 1 1
C C17' 0.5377(3) 1.1134(3) 0.1324(2) 0.0333(7) Uani d . 1 1
H H17' 0.4708 1.0836 0.1398 0.040 Uiso calc R 1 1
C C18' 0.5376(3) 1.2199(3) 0.0662(2) 0.0332(7) Uani d . 1 1
H H18' 0.4704 1.2634 0.0283 0.040 Uiso calc R 1 1
C C19' 0.6352(3) 1.2623(3) 0.0557(2) 0.0288(6) Uani d . 1 1
H H19' 0.6356 1.3348 0.0100 0.035 Uiso calc R 1 1
C C20' 0.7336(3) 1.1995(2) 0.1118(2) 0.0232(6) Uani d . 1 1
H H20' 0.7995 1.2304 0.1047 0.028 Uiso calc R 1 1

loop_
_atom_site_aniso_label
_atom_site_aniso_U_11
_atom_site_aniso_U_22
_atom_site_aniso_U_33
_atom_site_aniso_U_12
_atom_site_aniso_U_13
_atom_site_aniso_U_23
I1 0.04589(13) 0.03359(11) 0.03171(11) -0.02655(10) -0.00455(9) -0.00285(9)
O1 0.0265(10) 0.0197(9) 0.0248(10) -0.0122(8) -0.0108(8) 0.0038(8)
C1 0.0200(12) 0.0202(12) 0.0166(12) -0.0102(10) -0.0033(9) -0.0018(10)
C2 0.0205(12) 0.0250(13) 0.0213(13) -0.0099(11) -0.0060(10) -0.0033(11)
C3 0.0201(13) 0.0360(16) 0.0271(15) -0.0110(12) -0.0010(11) -0.0089(13)
C4 0.0257(14) 0.0394(17) 0.0210(14) -0.0141(13) 0.0013(11) -0.0102(12)
C5 0.0228(13) 0.0294(14) 0.0161(12) -0.0088(11) -0.0029(10) -0.0063(11)
C6 0.0182(12) 0.0199(12) 0.0147(11) -0.0071(10) -0.0038(9) -0.0026(9)
C7 0.0196(12) 0.0174(12) 0.0169(12) -0.0059(10) -0.0055(9) -0.0046(9)
C8 0.0210(12) 0.0212(13) 0.0228(13) -0.0086(10) -0.0065(10) -0.0029(10)
C9 0.0153(11) 0.0247(13) 0.0187(12) -0.0040(10) -0.0063(9) -0.0060(10)
C10 0.0191(12) 0.0350(15) 0.0222(13) -0.0129(11) -0.0027(10) -0.0083(12)
C11 0.0211(13) 0.054(2) 0.0215(14) -0.0184(14) 0.0009(11) -0.0130(14)
C12 0.0198(13) 0.0466(18) 0.0260(15) -0.0042(13) -0.0041(11) -0.0176(14)
C13 0.0314(15) 0.0264(15) 0.0288(15) -0.0011(12) -0.0084(12) -0.0124(12)
C14 0.0249(13) 0.0256(14) 0.0211(13) -0.0072(11) -0.0046(10) -0.0068(11)
C15 0.0177(12) 0.0240(13) 0.0181(12) -0.0081(10) -0.0014(9) -0.0080(10)
C16 0.0250(13) 0.0317(15) 0.0224(13) -0.0118(12) -0.0052(11) -0.0089(12)
C17 0.0334(16) 0.0384(17) 0.0280(15) -0.0209(14) -0.0007(12) -0.0146(13)
C18 0.0249(14) 0.0471(18) 0.0237(14) -0.0149(13) -0.0040(11) -0.0153(13)
C19 0.0263(14) 0.0367(17) 0.0303(16) -0.0055(13) -0.0131(12) -0.0080(13)
C20 0.0242(14) 0.0264(14) 0.0295(15) -0.0054(11) -0.0106(11) -0.0089(12)
I1' 0.04789(13) 0.04025(12) 0.02762(11) -0.02840(10) -0.00919(9) -0.00140(9)
O1' 0.0276(10) 0.0228(10) 0.0267(10) -0.0111(8) 0.0004(8) -0.0114(8)
C1' 0.0239(13) 0.0226(13) 0.0178(12) -0.0106(11) -0.0045(10) -0.0054(10)
C2' 0.0231(13) 0.0277(14) 0.0253(14) -0.0119(11) -0.0034(11) -0.0070(11)
C3' 0.0236(14) 0.0333(16) 0.0356(17) -0.0095(12) -0.0092(12) -0.0064(13)
C4' 0.0323(15) 0.0389(17) 0.0255(15) -0.0156(13) -0.0140(12) -0.0026(13)
C5' 0.0287(14) 0.0316(15) 0.0187(13) -0.0120(12) -0.0084(11) -0.0028(11)
C6' 0.0228(12) 0.0205(12) 0.0164(12) -0.0098(10) -0.0043(10) -0.0054(10)
C7' 0.0220(12) 0.0170(12) 0.0178(12) -0.0071(10) -0.0050(10) -0.0038(10)
C8' 0.0238(13) 0.0207(13) 0.0243(13) -0.0077(11) -0.0044(11) -0.0059(11)
C9' 0.0204(12) 0.0217(13) 0.0168(12) -0.0080(10) -0.0079(10) 0.0003(10)
C10' 0.0272(14) 0.0217(13) 0.0193(13) -0.0082(11) -0.0047(10) -0.0008(10)
C11' 0.0246(14) 0.0322(15) 0.0232(14) -0.0079(12) -0.0044(11) -0.0069(12)
C12' 0.0301(15) 0.0488(19) 0.0180(13) -0.0184(14) -0.0041(11) -0.0018(13)
C13' 0.0483(19) 0.0392(18) 0.0256(16) -0.0266(16) -0.0056(14) 0.0037(13)
C14' 0.0421(17) 0.0270(15) 0.0247(15) -0.0193(13) -0.0089(13) -0.0004(12)
C15' 0.0212(12) 0.0192(12) 0.0183(12) -0.0051(10) -0.0035(10) -0.0069(10)
C16' 0.0264(14) 0.0330(15) 0.0233(14) -0.0133(12) -0.0041(11) -0.0048(12)
C17' 0.0239(14) 0.0474(19) 0.0316(16) -0.0135(14) -0.0066(12) -0.0103(14)
C18' 0.0244(14) 0.0414(18) 0.0288(16) -0.0018(13) -0.0119(12) -0.0084(14)
C19' 0.0318(15) 0.0249(14) 0.0243(14) -0.0032(12) -0.0114(12) -0.0023(11)
C20' 0.0259(13) 0.0242(13) 0.0199(13) -0.0081(11) -0.0073(10) -0.0038(11)

loop_
_atom_type_symbol
_atom_type_description
_atom_type_scat_dispersion_real
_atom_type_scat_dispersion_imag
_atom_type_scat_source
C C 0.0033 0.0016 'International Tables Vol C Tables 4.2.6.8 and 6.1.1.4'
H H 0.0000 0.0000 'International Tables Vol C Tables 4.2.6.8 and 6.1.1.4'
O O 0.0106 0.0060 'International Tables Vol C Tables 4.2.6.8 and 6.1.1.4'
I I -0.4742 1.8119 'International Tables Vol C Tables 4.2.6.8 and 6.1.1.4'

loop_
_geom_angle_atom_site_label_1
_geom_angle_atom_site_label_2
_geom_angle_atom_site_label_3
_geom_angle
C8 O1 C1 110.04(19)
O1 C1 C2 107.4(2)
O1 C1 C6 104.0(2)
C2 C1 C6 116.3(2)
O1 C1 H1 109.6
C2 C1 H1 109.6
C6 C1 H1 109.6
C3 C2 C1 114.5(2)
C3 C2 I1 110.48(19)
C1 C2 I1 107.01(17)
C3 C2 H2 108.2
C1 C2 H2 108.2
I1 C2 H2 108.2
C2 C3 C4 111.7(2)
C2 C3 H3A 109.3
C4 C3 H3A 109.3
C2 C3 H3B 109.3
C4 C3 H3B 109.3
H3A C3 H3B 108.0
C3 C4 C5 110.1(2)
C3 C4 H4A 109.6
C5 C4 H4A 109.6
C3 C4 H4B 109.6
C5 C4 H4B 109.6
H4A C4 H4B 108.2
C4 C5 C6 113.5(2)
C4 C5 H5A 108.9
C6 C5 H5A 108.9
C4 C5 H5B 108.9
C6 C5 H5B 108.9
H5A C5 H5B 107.7
C1 C6 C5 112.9(2)
C1 C6 C7 100.37(19)
C5 C6 C7 111.6(2)
C1 C6 H6 110.5
C5 C6 H6 110.5
C7 C6 H6 110.5
C15 C7 C9 108.0(2)
C15 C7 C8 114.7(2)
C9 C7 C8 109.6(2)
C15 C7 C6 112.9(2)
C9 C7 C6 113.0(2)
C8 C7 C6 98.61(19)
O1 C8 C7 106.6(2)
O1 C8 H8A 110.4
C7 C8 H8A 110.4
O1 C8 H8B 110.4
C7 C8 H8B 110.4
H8A C8 H8B 108.6
C14 C9 C10 117.0(2)
C14 C9 C7 124.0(2)
C10 C9 C7 118.9(2)
C11 C10 C9 121.9(3)
C11 C10 H10 119.0
C9 C10 H10 119.0
C12 C11 C10 119.9(3)
C12 C11 H11 120.1
C10 C11 H11 120.1
C11 C12 C13 119.8(3)
C11 C12 H12 120.1
C13 C12 H12 120.1
C14 C13 C12 120.2(3)
C14 C13 H13 119.9
C12 C13 H13 119.9
C13 C14 C9 121.3(3)
C13 C14 H14 119.4
C9 C14 H14 119.4
C16 C15 C20 117.9(3)
C16 C15 C7 123.5(2)
C20 C15 C7 118.7(2)
C17 C16 C15 120.5(3)
C17 C16 H16 119.7
C15 C16 H16 119.7
C18 C17 C16 120.6(3)
C18 C17 H17 119.7
C16 C17 H17 119.7
C17 C18 C19 119.5(3)
C17 C18 H18 120.2
C19 C18 H18 120.2
C18 C19 C20 120.2(3)
C18 C19 H19 119.9
C20 C19 H19 119.9
C19 C20 C15 121.3(3)
C19 C20 H20 119.4
C15 C20 H20 119.4
C8' O1' C1' 109.76(19)
O1' C1' C2' 107.0(2)
O1' C1' C6' 104.5(2)
C2' C1' C6' 116.3(2)
O1' C1' H1' 109.6
C2' C1' H1' 109.6
C6' C1' H1' 109.6
C3' C2' C1' 114.1(2)
C3' C2' I1' 110.34(19)
C1' C2' I1' 107.33(18)
C3' C2' H2' 108.3
C1' C2' H2' 108.3
I1' C2' H2' 108.3
C2' C3' C4' 112.0(2)
C2' C3' H3'1 109.2
C4' C3' H3'1 109.2
C2' C3' H3'2 109.2
C4' C3' H3'2 109.2
H3'1 C3' H3'2 107.9
C3' C4' C5' 110.2(2)
C3' C4' H4'1 109.6
C5' C4' H4'1 109.6
C3' C4' H4'2 109.6
C5' C4' H4'2 109.6
H4'1 C4' H4'2 108.1
C4' C5' C6' 113.6(2)
C4' C5' H5'1 108.8
C6' C5' H5'1 108.8
C4' C5' H5'2 108.8
C6' C5' H5'2 108.8
H5'1 C5' H5'2 107.7
C1' C6' C5' 112.9(2)
C1' C6' C7' 100.5(2)
C5' C6' C7' 111.4(2)
C1' C6' H6' 110.6
C5' C6' H6' 110.6
C7' C6' H6' 110.6
C9' C7' C15' 107.4(2)
C9' C7' C8' 113.8(2)
C15' C7' C8' 109.0(2)
C9' C7' C6' 113.4(2)
C15' C7' C6' 113.6(2)
C8' C7' C6' 99.6(2)
O1' C8' C7' 106.6(2)
O1' C8' H8'1 110.4
C7' C8' H8'1 110.4
O1' C8' H8'2 110.4
C7' C8' H8'2 110.4
H8'1 C8' H8'2 108.6
C10' C9' C14' 118.3(3)
C10' C9' C7' 118.9(2)
C14' C9' C7' 122.8(2)
C9' C10' C11' 121.4(3)
C9' C10' H10' 119.3
C11' C10' H10' 119.3
C12' C11' C10' 119.6(3)
C12' C11' H11' 120.2
C10' C11' H11' 120.2
C13' C12' C11' 119.6(3)
C13' C12' H12' 120.2
C11' C12' H12' 120.2
C12' C13' C14' 120.8(3)
C12' C13' H13' 119.6
C14' C13' H13' 119.6
C9' C14' C13' 120.2(3)
C9' C14' H14' 119.9
C13' C14' H14' 119.9
C20' C15' C16' 117.7(3)
C20' C15' C7' 124.2(2)
C16' C15' C7' 118.1(2)
C17' C16' C15' 121.5(3)
C17' C16' H16' 119.2
C15' C16' H16' 119.2
C18' C17' C16' 119.7(3)
C18' C17' H17' 120.1
C16' C17' H17' 120.1
C19' C18' C17' 119.7(3)
C19' C18' H18' 120.1
C17' C18' H18' 120.1
C18' C19' C20' 120.5(3)
C18' C19' H19' 119.8
C20' C19' H19' 119.8
C15' C20' C19' 120.8(3)
C15' C20' H20' 119.6
C19' C20' H20' 119.6

loop_
_geom_bond_atom_site_label_1
_geom_bond_atom_site_label_2
_geom_bond_distance
I1 C2 2.175(3)
O1 C8 1.421(3)
O1 C1 1.442(3)
C1 C2 1.518(4)
C1 C6 1.534(4)
C1 H1 1.0000
C2 C3 1.514(4)
C2 H2 1.0000
C3 C4 1.524(4)
C3 H3A 0.9900
C3 H3B 0.9900
C4 C5 1.528(4)
C4 H4A 0.9900
C4 H4B 0.9900
C5 C6 1.536(3)
C5 H5A 0.9900
C5 H5B 0.9900
C6 C7 1.556(3)
C6 H6 1.0000
C7 C15 1.526(4)
C7 C9 1.547(3)
C7 C8 1.550(4)
C8 H8A 0.9900
C8 H8B 0.9900
C9 C14 1.393(4)
C9 C10 1.396(4)
C10 C11 1.384(4)
C10 H10 0.9500
C11 C12 1.370(5)
C11 H11 0.9500
C12 C13 1.385(4)
C12 H12 0.9500
C13 C14 1.385(4)
C13 H13 0.9500
C14 H14 0.9500
C15 C16 1.398(4)
C15 C20 1.399(4)
C16 C17 1.395(4)
C16 H16 0.9500
C17 C18 1.380(5)
C17 H17 0.9500
C18 C19 1.383(4)
C18 H18 0.9500
C19 C20 1.386(4)
C19 H19 0.9500
C20 H20 0.9500
I1' C2' 2.183(3)
O1' C8' 1.439(3)
O1' C1' 1.444(3)
C1' C2' 1.522(4)
C1' C6' 1.534(3)
C1' H1' 1.0000
C2' C3' 1.515(4)
C2' H2' 1.0000
C3' C4' 1.523(4)
C3' H3'1 0.9900
C3' H3'2 0.9900
C4' C5' 1.526(4)
C4' H4'1 0.9900
C4' H4'2 0.9900
C5' C6' 1.535(4)
C5' H5'1 0.9900
C5' H5'2 0.9900
C6' C7' 1.560(4)
C6' H6' 1.0000
C7' C9' 1.527(4)
C7' C15' 1.545(4)
C7' C8' 1.553(4)
C8' H8'1 0.9900
C8' H8'2 0.9900
C9' C10' 1.388(4)
C9' C14' 1.392(4)
C10' C11' 1.389(4)
C10' H10' 0.9500
C11' C12' 1.386(4)
C11' H11' 0.9500
C12' C13' 1.372(5)
C12' H12' 0.9500
C13' C14' 1.392(4)
C13' H13' 0.9500
C14' H14' 0.9500
C15' C20' 1.393(4)
C15' C16' 1.401(4)
C16' C17' 1.388(4)
C16' H16' 0.9500
C17' C18' 1.388(5)
C17' H17' 0.9500
C18' C19' 1.378(4)
C18' H18' 0.9500
C19' C20' 1.396(4)
C19' H19' 0.9500
C20' H20' 0.9500

loop_
_geom_hbond_atom_site_label_D
_geom_hbond_atom_site_label_H
_geom_hbond_atom_site_label_A
_geom_hbond_site_symmetry_A
_geom_hbond_distance_DH
_geom_hbond_distance_HA
_geom_hbond_distance_DA
_geom_hbond_angle_DHA
C2 H2 Cg1 2_666 1.00 2.53 3.519(3) 171
C2' H2' Cg2 2_775 1.00 2.54 3.533(3) 171

loop_
_geom_torsion_atom_site_label_1
_geom_torsion_atom_site_label_2
_geom_torsion_atom_site_label_3
_geom_torsion_atom_site_label_4
_geom_torsion
C8 O1 C1 C2 -143.3(2)
C8 O1 C1 C6 -19.5(3)
O1 C1 C2 C3 74.7(3)
C6 C1 C2 C3 -41.2(3)
O1 C1 C2 I1 -162.47(16)
C6 C1 C2 I1 81.6(2)
C1 C2 C3 C4 50.6(3)
I1 C2 C3 C4 -70.3(3)
C2 C3 C4 C5 -58.0(3)
C3 C4 C5 C6 56.8(3)
O1 C1 C6 C5 -79.3(2)
C2 C1 C6 C5 38.5(3)
O1 C1 C6 C7 39.7(2)
C2 C1 C6 C7 157.5(2)
C4 C5 C6 C1 -46.6(3)
C4 C5 C6 C7 -158.8(2)
C1 C6 C7 C15 -164.5(2)
C5 C6 C7 C15 -44.6(3)
C1 C6 C7 C9 72.6(2)
C5 C6 C7 C9 -167.5(2)
C1 C6 C7 C8 -43.0(2)
C5 C6 C7 C8 76.9(2)
C1 O1 C8 C7 -9.2(3)
C15 C7 C8 O1 153.3(2)
C9 C7 C8 O1 -85.2(2)
C6 C7 C8 O1 33.1(2)
C15 C7 C9 C14 -109.6(3)
C8 C7 C9 C14 124.8(3)
C6 C7 C9 C14 16.0(4)
C15 C7 C9 C10 68.7(3)
C8 C7 C9 C10 -56.9(3)
C6 C7 C9 C10 -165.8(2)
C14 C9 C10 C11 -0.4(4)
C7 C9 C10 C11 -178.8(2)
C9 C10 C11 C12 0.6(4)
C10 C11 C12 C13 -0.5(5)
C11 C12 C13 C14 0.2(5)
C12 C13 C14 C9 0.1(5)
C10 C9 C14 C13 0.0(4)
C7 C9 C14 C13 178.3(3)
C9 C7 C15 C16 -116.8(3)
C8 C7 C15 C16 5.7(4)
C6 C7 C15 C16 117.6(3)
C9 C7 C15 C20 62.9(3)
C8 C7 C15 C20 -174.7(2)
C6 C7 C15 C20 -62.7(3)
C20 C15 C16 C17 -0.3(4)
C7 C15 C16 C17 179.3(2)
C15 C16 C17 C18 -0.2(4)
C16 C17 C18 C19 0.4(4)
C17 C18 C19 C20 -0.1(5)
C18 C19 C20 C15 -0.4(5)
C16 C15 C20 C19 0.6(4)
C7 C15 C20 C19 -179.0(3)
C8' O1' C1' C2' 145.4(2)
C8' O1' C1' C6' 21.4(3)
O1' C1' C2' C3' -74.9(3)
C6' C1' C2' C3' 41.4(3)
O1' C1' C2' I1' 162.51(16)
C6' C1' C2' I1' -81.2(2)
C1' C2' C3' C4' -50.7(3)
I1' C2' C3' C4' 70.2(3)
C2' C3' C4' C5' 57.8(3)
C3' C4' C5' C6' -56.4(3)
O1' C1' C6' C5' 79.0(3)
C2' C1' C6' C5' -38.7(3)
O1' C1' C6' C7' -39.8(2)
C2' C1' C6' C7' -157.4(2)
C4' C5' C6' C1' 46.5(3)
C4' C5' C6' C7' 158.6(2)
C1' C6' C7' C9' 162.8(2)
C5' C6' C7' C9' 43.0(3)
C1' C6' C7' C15' -74.1(2)
C5' C6' C7' C15' 166.0(2)
C1' C6' C7' C8' 41.6(2)
C5' C6' C7' C8' -78.2(2)
C1' O1' C8' C7' 6.3(3)
C9' C7' C8' O1' -151.4(2)
C15' C7' C8' O1' 88.8(3)
C6' C7' C8' O1' -30.4(3)
C15' C7' C9' C10' -68.6(3)
C8' C7' C9' C10' 170.7(2)
C6' C7' C9' C10' 57.8(3)
C15' C7' C9' C14' 109.2(3)
C8' C7' C9' C14' -11.6(4)
C6' C7' C9' C14' -124.4(3)
C14' C9' C10' C11' 0.3(4)
C7' C9' C10' C11' 178.2(3)
C9' C10' C11' C12' -0.3(4)
C10' C11' C12' C13' -0.4(5)
C11' C12' C13' C14' 0.9(5)
C10' C9' C14' C13' 0.3(4)
C7' C9' C14' C13' -177.5(3)
C12' C13' C14' C9' -0.9(5)
C9' C7' C15' C20' 118.0(3)
C8' C7' C15' C20' -118.3(3)
C6' C7' C15' C20' -8.3(3)
C9' C7' C15' C16' -61.1(3)
C8' C7' C15' C16' 62.6(3)
C6' C7' C15' C16' 172.6(2)
C20' C15' C16' C17' 0.8(4)
C7' C15' C16' C17' 179.9(3)
C15' C16' C17' C18' -0.3(5)
C16' C17' C18' C19' 0.2(5)
C17' C18' C19' C20' -0.6(5)
C16' C15' C20' C19' -1.1(4)
C7' C15' C20' C19' 179.8(2)
C18' C19' C20' C15' 1.0(4)
